data_7703045
loop_
_publ_author_name
'Chupina, Anastasia V.'
'Shayapov, Vladimir'
'Novikov, Alexander S.'
'Volchek, Victoria V.'
'Benassi, Enrico'
'Abramov, Pavel A.'
'Sokolov, Maxim N.'

_publ_section_title
;
 [{AgL}<sub>2</sub>Mo<sub>8</sub>O<sub>26</sub>]<sup>n-</sup> complexes: a
 combined experimental and theoretical study.
;
_journal_issue 5
_journal_name_full 'Dalton transactions (Cambridge, England : 2003)'
_journal_page_first 1522
_journal_page_last 1530
_journal_paper_doi 10.1039/c9dt04043a
_journal_volume 49
_journal_year 2020
_chemical_formula_sum 'C42 H84 Ag2 Mo8 N6 O26'
_chemical_formula_weight 2072.41
_space_group_crystal_system orthorhombic
_space_group_IT_number 61
_space_group_name_Hall '-P 2ac 2ab'
_space_group_name_H-M_alt 'P b c a'
_atom_sites_solution_hydrogens geom
_atom_sites_solution_primary direct
_atom_sites_solution_secondary difmap
_audit_creation_method SHELXL-2017/1
_audit_update_record
;
2019-10-15 deposited with the CCDC.	2019-12-26 downloaded from the CCDC.
;
_cell_angle_alpha 90
_cell_angle_beta 90
_cell_angle_gamma 90
_cell_formula_units_Z 4
_cell_length_a 16.7622(8)
_cell_length_b 16.3030(7)
_cell_length_c 23.5350(9)
_cell_measurement_reflns_used 9329
_cell_measurement_temperature 150(2)
_cell_measurement_theta_max 28.9850
_cell_measurement_theta_min 2.4510
_cell_volume 6431.5(5)
_computing_cell_refinement 'CrysAlisPro 1.171.38.41 (Rigaku OD, 2015)'
_computing_data_collection 'CrysAlisPro 1.171.38.41 (Rigaku OD, 2015)'
_computing_data_reduction 'CrysAlisPro 1.171.38.41 (Rigaku OD, 2015)'
_computing_molecular_graphics 'ShelXle (H\"ubschle, 2011)'
_computing_publication_material 'CIFTAB-2014 (Sheldrick, 2014)'
_computing_structure_refinement 'SHELXL-2014 (Sheldrick, 2014)'
_computing_structure_solution 'SHELXS-2014 (Sheldrick, 2014)'
_diffrn_ambient_temperature 150(2)
_diffrn_detector 'CCD plate'
_diffrn_detector_area_resol_mean 10.6168
_diffrn_detector_type AtlasS2
_diffrn_measured_fraction_theta_full 1.000
_diffrn_measured_fraction_theta_max 0.881
_diffrn_measurement_device 'four-circle diffractometer'
_diffrn_measurement_device_type 'New Xcalibur, AtlasS2'
_diffrn_measurement_method '\w scans'
_diffrn_radiation_monochromator graphite
_diffrn_radiation_probe x-ray
_diffrn_radiation_source 'fine-focus sealed tube'
_diffrn_radiation_type MoK\a
_diffrn_radiation_wavelength 0.71073
_diffrn_reflns_av_R_equivalents 0.0504
_diffrn_reflns_av_unetI/netI 0.0463
_diffrn_reflns_Laue_measured_fraction_full 1.000
_diffrn_reflns_Laue_measured_fraction_max 0.881
_diffrn_reflns_limit_h_max 15
_diffrn_reflns_limit_h_min -22
_diffrn_reflns_limit_k_max 20
_diffrn_reflns_limit_k_min -22
_diffrn_reflns_limit_l_max 23
_diffrn_reflns_limit_l_min -32
_diffrn_reflns_number 32403
_diffrn_reflns_point_group_measured_fraction_full 1.000
_diffrn_reflns_point_group_measured_fraction_max 0.881
_diffrn_reflns_theta_full 25.500
_diffrn_reflns_theta_max 29.528
_diffrn_reflns_theta_min 1.946
_diffrn_source 'sealed X-ray tube'
_exptl_absorpt_coefficient_mu 2.178
_exptl_absorpt_correction_T_max 1.0000
_exptl_absorpt_correction_T_min 0.44347
_exptl_absorpt_correction_type multi-scan
_exptl_absorpt_process_details
;
CrysAlisPro 1.171.38.41 (Rigaku Oxford Diffraction, 2015)
Empirical absorption correction using spherical harmonics,
implemented in SCALE3 ABSPACK scaling algorithm.
;
_exptl_crystal_colour colorless
_exptl_crystal_density_diffrn 2.140
_exptl_crystal_description plate
_exptl_crystal_F_000 4064
_exptl_crystal_size_max 0.300
_exptl_crystal_size_mid 0.300
_exptl_crystal_size_min 0.030
_refine_diff_density_max 1.053
_refine_diff_density_min -1.035
_refine_diff_density_rms 0.174
_refine_ls_extinction_method none
_refine_ls_goodness_of_fit_ref 1.114
_refine_ls_hydrogen_treatment constr
_refine_ls_matrix_type full
_refine_ls_number_parameters 379
_refine_ls_number_reflns 7926
_refine_ls_number_restraints 0
_refine_ls_restrained_S_all 1.114
_refine_ls_R_factor_all 0.0605
_refine_ls_R_factor_gt 0.0382
_refine_ls_shift/su_max 0.002
_refine_ls_shift/su_mean 0.000
_refine_ls_structure_factor_coef Fsqd
_refine_ls_weighting_details 'w=1/[\s^2^(Fo^2^)+(0.0326P)^2^+9.3863P] where P=(Fo^2^+2Fc^2^)/3'
_refine_ls_weighting_scheme calc
_refine_ls_wR_factor_gt 0.0824
_refine_ls_wR_factor_ref 0.0913
_reflns_Friedel_coverage 0.000
_reflns_number_gt 6130
_reflns_number_total 7926
_reflns_threshold_expression >2\s(I)
_cod_data_source_file c9dt04043a2.cif
_cod_data_source_block 8
_cod_depositor_comments 'Adding full bibliography for 7703041--7703051.cif.'
_cod_database_code 7703045
_shelx_shelxl_version_number 2017/1
_shelx_space_group_comment
;
The symmetry employed for this shelxl refinement is uniquely defined
by the following loop, which should always be used as a source of
symmetry information in preference to the above space-group names.
They are only intended as comments.
;
_shelx_estimated_absorpt_t_min 0.561
_shelx_estimated_absorpt_t_max 0.938

loop_
_space_group_symop_operation_xyz
'x, y, z'
'-x+1/2, -y, z+1/2'
'-x, y+1/2, -z+1/2'
'x+1/2, -y+1/2, -z'
'-x, -y, -z'
'x-1/2, y, -z-1/2'
'x, -y-1/2, z-1/2'
'-x-1/2, y-1/2, z'

loop_
_atom_site_label
_atom_site_type_symbol
_atom_site_fract_x
_atom_site_fract_y
_atom_site_fract_z
_atom_site_U_iso_or_equiv
_atom_site_adp_type
_atom_site_occupancy
_atom_site_site_symmetry_order
_atom_site_calc_flag
_atom_site_refinement_flags_posn
_atom_site_refinement_flags_adp
C1 C 0.8851(3) 0.6969(3) 0.42201(19) 0.0292(10) Uani 1 1 d . .
H1A H 0.939996 0.692178 0.406913 0.035 Uiso 1 1 calc R U
H1B H 0.880636 0.750973 0.440909 0.035 Uiso 1 1 calc R U
C2 C 0.8729(3) 0.6304(3) 0.4664(2) 0.0349(11) Uani 1 1 d . .
H2A H 0.820215 0.638021 0.484721 0.042 Uiso 1 1 calc R U
H2B H 0.872902 0.576111 0.447554 0.042 Uiso 1 1 calc R U
C3 C 0.9372(4) 0.6322(3) 0.5112(2) 0.0471(15) Uani 1 1 d . .
H3A H 0.934365 0.684672 0.532298 0.057 Uiso 1 1 calc R U
H3B H 0.990159 0.628934 0.492752 0.057 Uiso 1 1 calc R U
C4 C 0.9280(4) 0.5616(4) 0.5524(2) 0.0521(16) Uani 1 1 d . .
H4A H 0.970383 0.564175 0.580983 0.078 Uiso 1 1 calc R U
H4B H 0.875919 0.565284 0.571151 0.078 Uiso 1 1 calc R U
H4C H 0.931653 0.509607 0.531647 0.078 Uiso 1 1 calc R U
C5 C 0.8246(3) 0.6105(3) 0.34464(19) 0.0265(10) Uani 1 1 d . .
H5A H 0.803116 0.570990 0.372664 0.032 Uiso 1 1 calc R U
H5B H 0.786662 0.612650 0.312452 0.032 Uiso 1 1 calc R U
C6 C 0.9028(3) 0.5778(3) 0.3229(2) 0.0289(10) Uani 1 1 d . .
H6A H 0.942620 0.577115 0.354035 0.035 Uiso 1 1 calc R U
H6B H 0.923239 0.613591 0.292216 0.035 Uiso 1 1 calc R U
C7 C 0.8902(3) 0.4918(3) 0.3006(2) 0.0329(11) Uani 1 1 d . .
H7A H 0.849690 0.493090 0.270018 0.039 Uiso 1 1 calc R U
H7B H 0.869560 0.456671 0.331591 0.039 Uiso 1 1 calc R U
C8 C 0.9674(3) 0.4547(3) 0.2774(2) 0.0379(12) Uani 1 1 d . .
H8A H 0.956834 0.399184 0.263407 0.057 Uiso 1 1 calc R U
H8B H 0.987454 0.488808 0.246268 0.057 Uiso 1 1 calc R U
H8C H 1.007315 0.452406 0.307812 0.057 Uiso 1 1 calc R U
C9 C 0.8564(3) 0.7595(3) 0.33095(19) 0.0275(10) Uani 1 1 d . .
H9A H 0.910815 0.744039 0.318589 0.033 Uiso 1 1 calc R U
H9B H 0.860736 0.812182 0.351615 0.033 Uiso 1 1 calc R U
C10 C 0.8061(3) 0.7736(3) 0.27826(18) 0.0272(10) Uani 1 1 d . .
H10A H 0.752970 0.795248 0.288933 0.033 Uiso 1 1 calc R U
H10B H 0.798584 0.721483 0.257347 0.033 Uiso 1 1 calc R U
C11 C 0.8504(3) 0.8355(3) 0.24132(19) 0.0303(10) Uani 1 1 d . .
H11A H 0.862722 0.884781 0.264333 0.036 Uiso 1 1 calc R U
H11B H 0.901629 0.811247 0.228851 0.036 Uiso 1 1 calc R U
C12 C 0.8032(3) 0.8611(3) 0.1896(2) 0.0406(13) Uani 1 1 d . .
H12A H 0.834133 0.900752 0.167425 0.061 Uiso 1 1 calc R U
H12B H 0.791786 0.812792 0.166201 0.061 Uiso 1 1 calc R U
H12C H 0.752869 0.886343 0.201692 0.061 Uiso 1 1 calc R U
C13 C 0.7424(3) 0.7127(3) 0.39181(19) 0.0270(10) Uani 1 1 d . .
H13A H 0.706200 0.704953 0.358998 0.032 Uiso 1 1 calc R U
H13B H 0.727597 0.671463 0.420846 0.032 Uiso 1 1 calc R U
C14 C 0.7275(3) 0.7974(3) 0.4164(2) 0.0367(12) Uani 1 1 d . .
H14A H 0.742053 0.839841 0.388185 0.044 Uiso 1 1 calc R U
H14B H 0.760945 0.805512 0.450650 0.044 Uiso 1 1 calc R U
C15 C 0.6393(3) 0.8055(3) 0.4321(2) 0.0363(12) Uani 1 1 d . .
H15A H 0.629515 0.861685 0.446384 0.044 Uiso 1 1 calc R U
H15B H 0.627219 0.766766 0.463334 0.044 Uiso 1 1 calc R U
C16 C 0.5824(3) 0.7885(3) 0.3826(2) 0.0368(12) Uani 1 1 d . .
H16A H 0.527191 0.794753 0.395583 0.055 Uiso 1 1 calc R U
H16B H 0.592963 0.827485 0.351820 0.055 Uiso 1 1 calc R U
H16C H 0.590665 0.732458 0.368789 0.055 Uiso 1 1 calc R U
C17 C 0.6656(3) 0.8208(3) 0.64130(18) 0.0260(10) Uani 1 1 d . .
C18 C 0.6803(3) 0.8989(3) 0.6653(2) 0.0317(11) Uani 1 1 d . .
H18A H 0.708776 0.939333 0.644444 0.038 Uiso 1 1 calc R U
C19 C 0.6535(3) 0.9153(3) 0.7182(2) 0.0352(12) Uani 1 1 d . .
H19A H 0.665119 0.966637 0.735486 0.042 Uiso 1 1 calc R U
C20 C 0.6084(3) 0.8567(3) 0.7476(2) 0.0362(12) Uani 1 1 d . .
H20A H 0.586932 0.867886 0.784155 0.043 Uiso 1 1 calc R U
C21 C 0.5967(3) 0.7832(3) 0.72161(19) 0.0296(10) Uani 1 1 d . .
H21A H 0.566503 0.742865 0.741308 0.035 Uiso 1 1 calc R U
N1 N 0.6250(2) 0.7637(2) 0.66982(15) 0.0269(8) Uani 1 1 d . .
N2 N 0.8271(2) 0.6950(2) 0.37233(14) 0.0234(8) Uani 1 1 d . .
N3 N 0.6931(3) 0.8017(3) 0.58886(16) 0.0448(12) Uani 1 1 d . .
H3C H 0.684011 0.752798 0.574482 0.054 Uiso 1 1 calc R U
H3D H 0.720024 0.838298 0.569138 0.054 Uiso 1 1 calc R U
O1 O 0.74765(19) 0.48923(18) 0.46831(13) 0.0273(7) Uani 1 1 d . .
O2 O 0.69760(18) 0.58888(17) 0.55326(12) 0.0252(7) Uani 1 1 d . .
O3 O 0.59986(17) 0.57415(16) 0.45927(11) 0.0175(6) Uani 1 1 d . .
O4 O 0.45874(17) 0.65900(16) 0.44462(11) 0.0204(6) Uani 1 1 d . .
O5 O 0.54218(16) 0.50507(15) 0.54939(11) 0.0164(6) Uani 1 1 d . .
O6 O 0.54187(17) 0.68286(16) 0.54306(11) 0.0209(6) Uani 1 1 d . .
O7 O 0.63224(19) 0.49912(18) 0.65950(12) 0.0264(7) Uani 1 1 d . .
O8 O 0.6270(2) 0.33361(19) 0.66280(13) 0.0315(7) Uani 1 1 d . .
O9 O 0.47495(17) 0.59521(17) 0.64648(11) 0.0212(6) Uani 1 1 d . .
O10 O 0.48718(18) 0.42572(17) 0.64175(11) 0.0221(6) Uani 1 1 d . .
O11 O 0.33987(19) 0.50545(18) 0.64136(13) 0.0272(7) Uani 1 1 d . .
O12 O 0.40594(16) 0.58167(15) 0.54137(11) 0.0175(6) Uani 1 1 d . .
O13 O 0.67638(17) 0.41864(17) 0.56329(11) 0.0220(6) Uani 1 1 d . .
Mo1 Mo 0.66945(2) 0.50742(2) 0.51172(2) 0.01807(9) Uani 1 1 d . .
Mo2 Mo 0.50468(2) 0.60770(2) 0.50119(2) 0.01543(9) Uani 1 1 d . .
Mo3 Mo 0.43077(2) 0.51553(2) 0.61092(2) 0.01762(9) Uani 1 1 d . .
Mo4 Mo 0.59794(2) 0.41444(2) 0.62338(2) 0.02066(9) Uani 1 1 d . .
Ag1 Ag 0.61567(2) 0.63648(2) 0.63936(2) 0.03156(10) Uani 1 1 d . .

loop_
_atom_site_aniso_label
_atom_site_aniso_U_11
_atom_site_aniso_U_22
_atom_site_aniso_U_33
_atom_site_aniso_U_23
_atom_site_aniso_U_13
_atom_site_aniso_U_12
C1 0.029(2) 0.028(2) 0.031(2) 0.000(2) -0.002(2) -0.008(2)
C2 0.041(3) 0.033(3) 0.031(2) 0.007(2) -0.005(2) -0.014(2)
C3 0.067(4) 0.031(3) 0.043(3) 0.008(2) -0.020(3) -0.016(3)
C4 0.073(4) 0.046(3) 0.037(3) 0.005(3) -0.015(3) -0.010(3)
C5 0.033(2) 0.018(2) 0.028(2) -0.0051(18) -0.003(2) -0.006(2)
C6 0.027(2) 0.024(2) 0.036(2) -0.003(2) 0.003(2) -0.001(2)
C7 0.039(3) 0.025(2) 0.035(3) 0.000(2) 0.005(2) -0.002(2)
C8 0.048(3) 0.030(3) 0.035(3) -0.001(2) 0.005(2) 0.003(2)
C9 0.027(2) 0.022(2) 0.033(2) 0.0026(19) 0.007(2) -0.006(2)
C10 0.027(2) 0.023(2) 0.031(2) 0.0014(19) -0.001(2) -0.0072(19)
C11 0.036(3) 0.023(2) 0.031(2) 0.0021(19) -0.003(2) -0.006(2)
C12 0.050(3) 0.035(3) 0.037(3) 0.003(2) -0.004(3) 0.003(3)
C13 0.026(2) 0.021(2) 0.034(2) -0.0047(19) 0.006(2) -0.0101(19)
C14 0.050(3) 0.021(2) 0.039(3) -0.011(2) 0.007(2) -0.009(2)
C15 0.043(3) 0.027(2) 0.039(3) -0.009(2) 0.017(2) 0.000(2)
C16 0.042(3) 0.028(2) 0.041(3) 0.000(2) 0.006(2) 0.005(2)
C17 0.023(2) 0.029(2) 0.025(2) -0.0036(19) 0.0042(19) -0.0066(19)
C18 0.036(3) 0.019(2) 0.040(3) 0.000(2) 0.007(2) 0.001(2)
C19 0.045(3) 0.021(2) 0.040(3) -0.012(2) 0.003(2) 0.005(2)
C20 0.049(3) 0.029(2) 0.030(2) -0.004(2) 0.009(2) 0.011(2)
C21 0.034(3) 0.027(2) 0.028(2) 0.000(2) 0.010(2) -0.001(2)
N1 0.035(2) 0.0232(19) 0.0228(18) -0.0065(15) 0.0063(16) -0.0061(17)
N2 0.0264(19) 0.0199(17) 0.0237(18) -0.0033(15) 0.0005(16) -0.0063(16)
N3 0.063(3) 0.042(2) 0.030(2) -0.0113(19) 0.022(2) -0.028(2)
O1 0.0247(16) 0.0252(16) 0.0320(16) -0.0045(13) 0.0038(14) -0.0037(13)
O2 0.0260(16) 0.0224(15) 0.0273(15) -0.0059(13) -0.0002(13) -0.0028(13)
O3 0.0247(15) 0.0101(12) 0.0176(13) 0.0008(11) 0.0018(12) -0.0012(11)
O4 0.0275(16) 0.0113(13) 0.0225(14) 0.0003(11) 0.0043(13) 0.0003(12)
O5 0.0180(14) 0.0124(13) 0.0188(13) 0.0003(11) 0.0017(12) -0.0007(11)
O6 0.0260(15) 0.0136(13) 0.0231(14) -0.0015(12) 0.0022(13) -0.0006(12)
O7 0.0314(17) 0.0257(16) 0.0223(15) -0.0035(13) -0.0005(14) 0.0007(14)
O8 0.0398(19) 0.0254(16) 0.0293(16) 0.0076(14) -0.0053(15) 0.0058(15)
O9 0.0240(15) 0.0190(14) 0.0205(14) -0.0029(12) -0.0009(12) 0.0015(12)
O10 0.0296(16) 0.0178(14) 0.0188(14) 0.0043(12) -0.0009(13) -0.0015(13)
O11 0.0289(17) 0.0279(16) 0.0249(15) -0.0017(13) 0.0070(14) -0.0032(14)
O12 0.0233(15) 0.0096(12) 0.0195(13) 0.0014(11) 0.0016(12) -0.0020(11)
O13 0.0283(16) 0.0168(14) 0.0210(14) 0.0010(12) -0.0029(13) 0.0033(12)
Mo1 0.01786(18) 0.01576(17) 0.02060(18) -0.00075(14) 0.00044(15) -0.00080(14)
Mo2 0.01992(18) 0.00865(15) 0.01772(17) 0.00018(13) 0.00164(14) -0.00022(14)
Mo3 0.02196(19) 0.01455(17) 0.01635(17) -0.00040(13) 0.00297(15) 0.00005(15)
Mo4 0.0271(2) 0.01568(17) 0.01920(18) 0.00142(14) -0.00149(15) 0.00251(15)
Ag1 0.0364(2) 0.02191(18) 0.0364(2) -0.00791(15) -0.00207(16) -0.00510(15)

loop_
_atom_type_symbol
_atom_type_description
_atom_type_scat_dispersion_real
_atom_type_scat_dispersion_imag
_atom_type_scat_source
C C 0.0033 0.0016 'International Tables Vol C Tables 4.2.6.8 and 6.1.1.4'
H H 0.0000 0.0000 'International Tables Vol C Tables 4.2.6.8 and 6.1.1.4'
N N 0.0061 0.0033 'International Tables Vol C Tables 4.2.6.8 and 6.1.1.4'
O O 0.0106 0.0060 'International Tables Vol C Tables 4.2.6.8 and 6.1.1.4'
Mo Mo -1.6832 0.6857 'International Tables Vol C Tables 4.2.6.8 and 6.1.1.4'
Ag Ag -0.8971 1.1015 'International Tables Vol C Tables 4.2.6.8 and 6.1.1.4'

loop_
_geom_angle_atom_site_label_1
_geom_angle_atom_site_label_2
_geom_angle_atom_site_label_3
_geom_angle
_geom_angle_site_symmetry_1
_geom_angle_site_symmetry_3
C2 C1 N2 115.3(4) . .
C2 C1 H1A 108.4 . .
N2 C1 H1A 108.4 . .
C2 C1 H1B 108.4 . .
N2 C1 H1B 108.4 . .
H1A C1 H1B 107.5 . .
C3 C2 C1 111.8(4) . .
C3 C2 H2A 109.3 . .
C1 C2 H2A 109.3 . .
C3 C2 H2B 109.3 . .
C1 C2 H2B 109.3 . .
H2A C2 H2B 107.9 . .
C2 C3 C4 111.1(4) . .
C2 C3 H3A 109.4 . .
C4 C3 H3A 109.4 . .
C2 C3 H3B 109.4 . .
C4 C3 H3B 109.4 . .
H3A C3 H3B 108.0 . .
C3 C4 H4A 109.5 . .
C3 C4 H4B 109.5 . .
H4A C4 H4B 109.5 . .
C3 C4 H4C 109.5 . .
H4A C4 H4C 109.5 . .
H4B C4 H4C 109.5 . .
C6 C5 N2 116.2(4) . .
C6 C5 H5A 108.2 . .
N2 C5 H5A 108.2 . .
C6 C5 H5B 108.2 . .
N2 C5 H5B 108.2 . .
H5A C5 H5B 107.4 . .
C5 C6 C7 108.9(4) . .
C5 C6 H6A 109.9 . .
C7 C6 H6A 109.9 . .
C5 C6 H6B 109.9 . .
C7 C6 H6B 109.9 . .
H6A C6 H6B 108.3 . .
C6 C7 C8 111.9(4) . .
C6 C7 H7A 109.2 . .
C8 C7 H7A 109.2 . .
C6 C7 H7B 109.2 . .
C8 C7 H7B 109.2 . .
H7A C7 H7B 107.9 . .
C7 C8 H8A 109.5 . .
C7 C8 H8B 109.5 . .
H8A C8 H8B 109.5 . .
C7 C8 H8C 109.5 . .
H8A C8 H8C 109.5 . .
H8B C8 H8C 109.5 . .
N2 C9 C10 116.8(4) . .
N2 C9 H9A 108.1 . .
C10 C9 H9A 108.1 . .
N2 C9 H9B 108.1 . .
C10 C9 H9B 108.1 . .
H9A C9 H9B 107.3 . .
C9 C10 C11 107.2(4) . .
C9 C10 H10A 110.3 . .
C11 C10 H10A 110.3 . .
C9 C10 H10B 110.3 . .
C11 C10 H10B 110.3 . .
H10A C10 H10B 108.5 . .
C12 C11 C10 112.7(4) . .
C12 C11 H11A 109.0 . .
C10 C11 H11A 109.0 . .
C12 C11 H11B 109.0 . .
C10 C11 H11B 109.0 . .
H11A C11 H11B 107.8 . .
C11 C12 H12A 109.5 . .
C11 C12 H12B 109.5 . .
H12A C12 H12B 109.5 . .
C11 C12 H12C 109.5 . .
H12A C12 H12C 109.5 . .
H12B C12 H12C 109.5 . .
C14 C13 N2 116.2(4) . .
C14 C13 H13A 108.2 . .
N2 C13 H13A 108.2 . .
C14 C13 H13B 108.2 . .
N2 C13 H13B 108.2 . .
H13A C13 H13B 107.4 . .
C13 C14 C15 109.2(4) . .
C13 C14 H14A 109.8 . .
C15 C14 H14A 109.8 . .
C13 C14 H14B 109.8 . .
C15 C14 H14B 109.8 . .
H14A C14 H14B 108.3 . .
C14 C15 C16 113.8(4) . .
C14 C15 H15A 108.8 . .
C16 C15 H15A 108.8 . .
C14 C15 H15B 108.8 . .
C16 C15 H15B 108.8 . .
H15A C15 H15B 107.7 . .
C15 C16 H16A 109.5 . .
C15 C16 H16B 109.5 . .
H16A C16 H16B 109.5 . .
C15 C16 H16C 109.5 . .
H16A C16 H16C 109.5 . .
H16B C16 H16C 109.5 . .
N1 C17 N3 118.2(4) . .
N1 C17 C18 121.1(4) . .
N3 C17 C18 120.8(4) . .
C19 C18 C17 119.2(4) . .
C19 C18 H18A 120.4 . .
C17 C18 H18A 120.4 . .
C18 C19 C20 120.0(4) . .
C18 C19 H19A 120.0 . .
C20 C19 H19A 120.0 . .
C21 C20 C19 117.2(4) . .
C21 C20 H20A 121.4 . .
C19 C20 H20A 121.4 . .
N1 C21 C20 124.3(4) . .
N1 C21 H21A 117.8 . .
C20 C21 H21A 117.8 . .
C17 N1 C21 118.1(4) . .
C17 N1 Ag1 122.0(3) . .
C21 N1 Ag1 119.5(3) . .
C9 N2 C1 105.8(3) . .
C9 N2 C13 111.4(3) . .
C1 N2 C13 111.2(3) . .
C9 N2 C5 111.2(3) . .
C1 N2 C5 111.4(3) . .
C13 N2 C5 106.0(3) . .
C17 N3 H3C 120.0 . .
C17 N3 H3D 120.0 . .
H3C N3 H3D 120.0 . .
Mo1 O2 Ag1 122.46(14) . .
Mo2 O3 Mo1 108.31(12) . .
Mo2 O3 Mo3 111.34(13) . 5_666
Mo1 O3 Mo3 103.25(11) . 5_666
Mo2 O4 Mo4 118.71(13) . 5_666
Mo2 O5 Mo1 93.18(10) . .
Mo2 O5 Mo2 104.49(11) . 5_666
Mo1 O5 Mo2 97.39(10) . 5_666
Mo2 O5 Mo3 92.10(10) . .
Mo1 O5 Mo3 163.96(13) . .
Mo2 O5 Mo3 95.93(10) 5_666 .
Mo2 O5 Mo4 164.55(13) . .
Mo1 O5 Mo4 86.04(9) . .
Mo2 O5 Mo4 90.91(9) 5_666 .
Mo3 O5 Mo4 84.85(9) . .
Mo4 O7 Ag1 129.61(16) . .
Mo3 O9 Ag1 126.07(14) . .
Mo3 O10 Mo4 118.25(14) . .
Mo2 O12 Mo3 109.66(13) . .
Mo2 O12 Mo1 109.91(12) . 5_666
Mo3 O12 Mo1 102.62(11) . 5_666
Mo1 O13 Mo4 117.05(14) . .
O1 Mo1 O2 105.51(14) . .
O1 Mo1 O13 101.90(14) . .
O2 Mo1 O13 102.10(13) . .
O1 Mo1 O3 99.99(13) . .
O2 Mo1 O3 95.18(12) . .
O13 Mo1 O3 147.19(12) . .
O1 Mo1 O12 89.25(12) . 5_666
O2 Mo1 O12 162.12(12) . 5_666
O13 Mo1 O12 84.20(11) . 5_666
O3 Mo1 O12 71.93(10) . 5_666
O1 Mo1 O5 161.12(12) . .
O2 Mo1 O5 92.75(12) . .
O13 Mo1 O5 78.34(11) . .
O3 Mo1 O5 73.13(10) . .
O12 Mo1 O5 71.94(9) 5_666 .
O1 Mo1 Mo2 135.14(11) . .
O2 Mo1 Mo2 83.49(10) . .
O13 Mo1 Mo2 119.36(9) . .
O3 Mo1 Mo2 35.19(8) . .
O12 Mo1 Mo2 78.88(7) 5_666 .
O5 Mo1 Mo2 41.04(6) . .
O6 Mo2 O4 105.01(13) . .
O6 Mo2 O12 100.82(12) . .
O4 Mo2 O12 95.69(12) . .
O6 Mo2 O3 101.31(12) . .
O4 Mo2 O3 96.25(12) . .
O12 Mo2 O3 151.13(11) . .
O6 Mo2 O5 98.69(12) . .
O4 Mo2 O5 156.30(12) . .
O12 Mo2 O5 79.66(11) . .
O3 Mo2 O5 78.87(10) . .
O6 Mo2 O5 174.18(11) . 5_666
O4 Mo2 O5 80.79(11) . 5_666
O12 Mo2 O5 77.87(10) . 5_666
O3 Mo2 O5 78.24(10) . 5_666
O5 Mo2 O5 75.51(11) . 5_666
O6 Mo2 Mo1 90.40(10) . .
O4 Mo2 Mo1 132.73(9) . .
O12 Mo2 Mo1 125.42(8) . .
O3 Mo2 Mo1 36.50(8) . .
O5 Mo2 Mo1 45.78(7) . .
O5 Mo2 Mo1 85.86(7) 5_666 .
O11 Mo3 O9 104.83(14) . .
O11 Mo3 O10 102.30(14) . .
O9 Mo3 O10 100.59(13) . .
O11 Mo3 O12 102.19(13) . .
O9 Mo3 O12 94.63(12) . .
O10 Mo3 O12 146.65(11) . .
O11 Mo3 O3 92.41(12) . 5_666
O9 Mo3 O3 160.65(12) . 5_666
O10 Mo3 O3 83.87(11) . 5_666
O12 Mo3 O3 72.82(10) . 5_666
O11 Mo3 O5 164.11(12) . .
O9 Mo3 O5 90.71(12) . .
O10 Mo3 O5 77.55(11) . .
O12 Mo3 O5 72.73(10) . .
O3 Mo3 O5 71.73(9) 5_666 .
O8 Mo4 O7 105.03(15) . .
O8 Mo4 O10 103.36(14) . .
O7 Mo4 O10 97.78(14) . .
O8 Mo4 O13 103.55(14) . .
O7 Mo4 O13 96.07(13) . .
O10 Mo4 O13 145.23(12) . .
O8 Mo4 O4 95.69(13) . 5_666
O7 Mo4 O4 159.23(12) . 5_666
O10 Mo4 O4 78.40(11) . 5_666
O13 Mo4 O4 77.41(11) . 5_666
O8 Mo4 O5 165.26(13) . .
O7 Mo4 O5 89.70(12) . .
O10 Mo4 O5 74.61(10) . .
O13 Mo4 O5 73.74(10) . .
O4 Mo4 O5 69.57(9) 5_666 .
N1 Ag1 O7 147.15(12) . .
N1 Ag1 O9 107.70(12) . .
O7 Ag1 O9 80.55(10) . .
N1 Ag1 O2 120.26(11) . .
O7 Ag1 O2 78.71(10) . .
O9 Ag1 O2 118.96(9) . .

loop_
_geom_bond_atom_site_label_1
_geom_bond_atom_site_label_2
_geom_bond_distance
_geom_bond_site_symmetry_2
C1 C2 1.519(6) .
C1 N2 1.520(6) .
C1 H1A 0.9900 .
C1 H1B 0.9900 .
C2 C3 1.509(7) .
C2 H2A 0.9900 .
C2 H2B 0.9900 .
C3 C4 1.512(7) .
C3 H3A 0.9900 .
C3 H3B 0.9900 .
C4 H4A 0.9800 .
C4 H4B 0.9800 .
C4 H4C 0.9800 .
C5 C6 1.504(6) .
C5 N2 1.524(5) .
C5 H5A 0.9900 .
C5 H5B 0.9900 .
C6 C7 1.512(6) .
C6 H6A 0.9900 .
C6 H6B 0.9900 .
C7 C8 1.528(7) .
C7 H7A 0.9900 .
C7 H7B 0.9900 .
C8 H8A 0.9800 .
C8 H8B 0.9800 .
C8 H8C 0.9800 .
C9 N2 1.515(5) .
C9 C10 1.517(6) .
C9 H9A 0.9900 .
C9 H9B 0.9900 .
C10 C11 1.526(6) .
C10 H10A 0.9900 .
C10 H10B 0.9900 .
C11 C12 1.511(6) .
C11 H11A 0.9900 .
C11 H11B 0.9900 .
C12 H12A 0.9800 .
C12 H12B 0.9800 .
C12 H12C 0.9800 .
C13 C14 1.518(6) .
C13 N2 1.521(5) .
C13 H13A 0.9900 .
C13 H13B 0.9900 .
C14 C15 1.529(7) .
C14 H14A 0.9900 .
C14 H14B 0.9900 .
C15 C16 1.530(7) .
C15 H15A 0.9900 .
C15 H15B 0.9900 .
C16 H16A 0.9800 .
C16 H16B 0.9800 .
C16 H16C 0.9800 .
C17 N1 1.334(5) .
C17 N3 1.354(5) .
C17 C18 1.414(6) .
C18 C19 1.351(6) .
C18 H18A 0.9500 .
C19 C20 1.401(7) .
C19 H19A 0.9500 .
C20 C21 1.361(6) .
C20 H20A 0.9500 .
C21 N1 1.346(5) .
C21 H21A 0.9500 .
N1 Ag1 2.201(4) .
N3 H3C 0.8800 .
N3 H3D 0.8800 .
O1 Mo1 1.688(3) .
O2 Mo1 1.715(3) .
O2 Ag1 2.568(3) .
O3 Mo2 1.954(3) .
O3 Mo1 2.017(3) .
O3 Mo3 2.265(3) 5_666
O4 Mo2 1.751(3) .
O4 Mo4 2.213(3) 5_666
O5 Mo2 2.117(3) .
O5 Mo1 2.311(3) .
O5 Mo2 2.327(3) 5_666
O5 Mo3 2.369(3) .
O5 Mo4 2.468(3) .
O6 Mo2 1.691(3) .
O7 Mo4 1.720(3) .
O7 Ag1 2.306(3) .
O8 Mo4 1.684(3) .
O9 Mo3 1.714(3) .
O9 Ag1 2.459(3) .
O10 Mo3 1.888(3) .
O10 Mo4 1.915(3) .
O11 Mo3 1.692(3) .
O12 Mo2 1.953(3) .
O12 Mo3 2.004(3) .
O12 Mo1 2.295(3) 5_666
O13 Mo1 1.893(3) .
O13 Mo4 1.932(3) .
Mo1 Mo2 3.2190(5) .
